data_7227874
loop_
_publ_author_name
'Sun, Ruichen'
'Wang, Tian'
'Zhang, Shaowei'
'Chu, Xiaodan'
'Zhu, Bolin'

_publ_section_title
;
 Synthesis, structures and catalytic activity of cyclometalated rhenium
 complexes
;
_journal_issue 28
_journal_name_full 'RSC Adv.'
_journal_page_first 17063
_journal_paper_doi 10.1039/C6RA28263F
_journal_volume 7
_journal_year 2017
_chemical_formula_moiety 'C26 H17 Br O4 P Re'
_chemical_formula_sum 'C26 H17 Br O4 P Re'
_chemical_formula_weight 690.47
_space_group_crystal_system triclinic
_space_group_IT_number 2
_space_group_name_Hall '-P 1'
_space_group_name_H-M_alt 'P -1'
_symmetry_space_group_name_Hall '-P 1'
_symmetry_space_group_name_H-M 'P -1'
_atom_sites_solution_hydrogens geom
_atom_sites_solution_primary direct
_audit_creation_date 2015-11-10
_audit_creation_method
;
Olex2 1.2
(compiled 2014.11.28 svn.r3106 for OlexSys, GUI svn.r4959)
;
_audit_update_record
;
2016-12-05 deposited with the CCDC.
2017-03-14 downloaded from the CCDC.
;
_cell_angle_alpha 94.119(4)
_cell_angle_beta 97.332(4)
_cell_angle_gamma 99.066(4)
_cell_formula_units_Z 2
_cell_length_a 9.9390(5)
_cell_length_b 11.0789(5)
_cell_length_c 11.2433(6)
_cell_measurement_reflns_used 3754
_cell_measurement_temperature 173.00(10)
_cell_measurement_theta_max 28.8690
_cell_measurement_theta_min 3.9980
_cell_volume 1207.22(11)
_computing_cell_refinement
;
CrysAlisPro, Agilent Technologies,
Version 1.171.37.35 (release 13-08-2014 CrysAlis171 .NET)
(compiled Aug 13 2014,18:06:01)
;
_computing_data_collection
;
CrysAlisPro, Agilent Technologies,
Version 1.171.37.35 (release 13-08-2014 CrysAlis171 .NET)
(compiled Aug 13 2014,18:06:01)
;
_computing_data_reduction
;
CrysAlisPro, Agilent Technologies,
Version 1.171.37.35 (release 13-08-2014 CrysAlis171 .NET)
(compiled Aug 13 2014,18:06:01)
;
_computing_molecular_graphics 'Olex2 (Dolomanov et al., 2009)'
_computing_publication_material 'Olex2 (Dolomanov et al., 2009)'
_computing_structure_refinement 'ShelXL (Sheldrick, 2008)'
_computing_structure_solution 'ShelXT (Sheldrick, 2008)'
_diffrn_ambient_environment N~2~
_diffrn_ambient_temperature 173.00(10)
_diffrn_detector 'CCD plate'
_diffrn_detector_area_resol_mean 5.2740
_diffrn_detector_type AtlasS2
_diffrn_measured_fraction_theta_full 0.997
_diffrn_measured_fraction_theta_max 0.997
_diffrn_measurement_details
;
#__ type_ start__ end____ width___ exp.time_
  1 omega  -35.00   59.00   1.0000    3.3500
omega____ theta____ kappa____ phi______ frames
    -      -12.0602   57.0000 -180.0000 94

#__ type_ start__ end____ width___ exp.time_
  2 omega  -77.00   22.00   1.0000    3.3500
omega____ theta____ kappa____ phi______ frames
    -      -12.0602  -77.0000  -90.0000 99

#__ type_ start__ end____ width___ exp.time_
  3 omega  -79.00   14.00   1.0000    3.3500
omega____ theta____ kappa____ phi______ frames
    -      -12.0602  -57.0000   30.0000 93
;
_diffrn_measurement_device 'four-circle diffractometer'
_diffrn_measurement_device_type 'SuperNova, Dual, Cu at zero, AtlasS2'
_diffrn_measurement_method '\w scans'
_diffrn_orient_matrix_UB_11 -0.0465512000
_diffrn_orient_matrix_UB_12 0.0148100000
_diffrn_orient_matrix_UB_13 0.0394084000
_diffrn_orient_matrix_UB_21 -0.0001223000
_diffrn_orient_matrix_UB_22 -0.0576638000
_diffrn_orient_matrix_UB_23 0.0236546000
_diffrn_orient_matrix_UB_31 0.0562299000
_diffrn_orient_matrix_UB_32 0.0263855000
_diffrn_orient_matrix_UB_33 0.0443754000
_diffrn_radiation_monochromator mirror
_diffrn_radiation_probe x-ray
_diffrn_radiation_type MoK\a
_diffrn_radiation_wavelength 0.71073
_diffrn_reflns_av_R_equivalents 0.0407
_diffrn_reflns_av_unetI/netI 0.0693
_diffrn_reflns_Laue_measured_fraction_full 0.997
_diffrn_reflns_Laue_measured_fraction_max 0.997
_diffrn_reflns_limit_h_max 11
_diffrn_reflns_limit_h_min -10
_diffrn_reflns_limit_k_max 12
_diffrn_reflns_limit_k_min -13
_diffrn_reflns_limit_l_max 9
_diffrn_reflns_limit_l_min -13
_diffrn_reflns_number 7610
_diffrn_reflns_point_group_measured_fraction_full 0.997
_diffrn_reflns_point_group_measured_fraction_max 0.997
_diffrn_reflns_theta_full 25.009
_diffrn_reflns_theta_max 25.009
_diffrn_reflns_theta_min 3.294
_diffrn_source 'SuperNova (Mo) X-ray Source'
_exptl_absorpt_coefficient_mu 6.784
_exptl_absorpt_correction_T_max 1.00000
_exptl_absorpt_correction_T_min 0.82720
_exptl_absorpt_correction_type multi-scan
_exptl_absorpt_process_details
;
CrysAlisPro, Agilent Technologies,
Version 1.171.37.35 (release 13-08-2014 CrysAlis171 .NET)
(compiled Aug 13 2014,18:06:01)
Empirical absorption correction using spherical harmonics,
 implemented in SCALE3 ABSPACK scaling algorithm.
;
_exptl_crystal_colour colourless
_exptl_crystal_colour_primary colourless
_exptl_crystal_density_diffrn 1.900
_exptl_crystal_description block
_exptl_crystal_F_000 660
_exptl_crystal_size_max 0.25
_exptl_crystal_size_mid 0.15
_exptl_crystal_size_min 0.14
_refine_diff_density_max 1.156
_refine_diff_density_min -1.416
_refine_diff_density_rms 0.148
_refine_ls_extinction_method none
_refine_ls_goodness_of_fit_ref 0.958
_refine_ls_hydrogen_treatment constr
_refine_ls_matrix_type full
_refine_ls_number_parameters 320
_refine_ls_number_reflns 4240
_refine_ls_number_restraints 16
_refine_ls_restrained_S_all 0.956
_refine_ls_R_factor_all 0.0394
_refine_ls_R_factor_gt 0.0329
_refine_ls_shift/su_max 0.002
_refine_ls_shift/su_mean 0.000
_refine_ls_structure_factor_coef Fsqd
_refine_ls_weighting_details 'w=1/[\s^2^(Fo^2^)] where P=(Fo^2^+2Fc^2^)/3'
_refine_ls_weighting_scheme calc
_refine_ls_wR_factor_gt 0.0571
_refine_ls_wR_factor_ref 0.0608
_reflns_Friedel_coverage 0.000
_reflns_number_gt 3776
_reflns_number_total 4240
_reflns_threshold_expression 'I > 2\s(I)'
_cod_data_source_file c6ra28263f1.cif
_cod_data_source_block a151110a
_cod_original_cell_volume 1207.22(10)
_cod_database_code 7227874
_shelx_space_group_comment
;
The symmetry employed for this shelxl refinement is uniquely defined
by the following loop, which should always be used as a source of
symmetry information in preference to the above space-group names.
They are only intended as comments.
;
_reflns_odcompleteness_completeness 99.74
_reflns_odcompleteness_iscentric 1
_reflns_odcompleteness_theta 26.32
_olex2_refinement_description
;
1. Fixed Uiso
 At 1.2 times of:
  All C(H) groups
2. Restrained distances
 C26-O4
 1.14 with sigma of 0.01
 C27-O5
 1.14 with sigma of 0.01
 Re1-C26
 1.96 with sigma of 0.01
 C27-Re1
 1.96 with sigma of 0.01
3. Uiso/Uaniso restraints and constraints
Uanis(C17) \\sim Ueq: with sigma of 0.005 and sigma for terminal atoms of 0.01
Uanis(C24) \\sim Ueq: with sigma of 0.005 and sigma for terminal atoms of 0.01
Uanis(C26) = Uanis(Br1)
4. Others
 Sof(Br2)=Sof(O4)=Sof(C26)=1-FVAR(1)
 Sof(Br1)=Sof(O5)=Sof(C27)=FVAR(1)
5.a Aromatic/amide H refined with riding coordinates:
 C2(H2), C3(H3), C4(H4), C6(H6), C7(H7), C8(H8), C9(H9), C12(H12), C13(H13),
 C14(H14), C15(H15), C16(H16), C18(H18), C19(H19), C20(H20), C21(H21), C22(H22)
;
_shelx_shelxl_version_number 2014/7
_olex2_date_sample_data_collection 2015-11-10
_olex2_submission_special_instructions 'No special instructions were received'

loop_
_space_group_symop_operation_xyz
'x, y, z'
'-x, -y, -z'

loop_
_atom_site_label
_atom_site_type_symbol
_atom_site_fract_x
_atom_site_fract_y
_atom_site_fract_z
_atom_site_U_iso_or_equiv
_atom_site_adp_type
_atom_site_occupancy
_atom_site_site_symmetry_order
_atom_site_calc_flag
_atom_site_refinement_flags_posn
_atom_site_refinement_flags_adp
_atom_site_refinement_flags_occupancy
_atom_site_disorder_assembly
_atom_site_disorder_group
Re1 Re 0.72507(2) 0.85899(2) 0.42971(2) 0.01818(8) Uani 1 1 d D . . . .
P1 P 0.62652(12) 0.69637(11) 0.26165(13) 0.0191(3) Uani 1 1 d . . . . .
O1 O 0.5553(4) 0.7071(4) 0.6019(4) 0.0503(12) Uani 1 1 d . . . . .
O2 O 0.8253(4) 1.0595(3) 0.6431(4) 0.0419(11) Uani 1 1 d . . . . .
O3 O 0.8942(4) 1.0255(3) 0.2693(4) 0.0395(11) Uani 1 1 d . . . . .
C1 C 0.6375(5) 0.7566(4) 0.1150(5) 0.0215(12) Uani 1 1 d . . . . .
C2 C 0.5196(5) 0.7849(4) 0.0529(5) 0.0291(13) Uani 1 1 d . . . . .
H2 H 0.4365 0.7663 0.0829 0.035 Uiso 1 1 calc R . . . .
C3 C 0.5228(6) 0.8418(5) -0.0557(6) 0.0359(15) Uani 1 1 d . . . . .
H3 H 0.4425 0.8609 -0.0964 0.043 Uiso 1 1 calc R . . . .
C4 C 0.6429(6) 0.8683(5) -0.0999(5) 0.0345(14) Uani 1 1 d . . . . .
H4 H 0.6441 0.9057 -0.1713 0.041 Uiso 1 1 calc R . . . .
C5 C 0.7670(5) 0.8405(4) -0.0405(5) 0.0217(12) Uani 1 1 d . . . . .
C6 C 0.8917(6) 0.8656(4) -0.0898(5) 0.0313(14) Uani 1 1 d . . . . .
H6 H 0.8919 0.8994 -0.1632 0.038 Uiso 1 1 calc R . . . .
C7 C 1.0117(6) 0.8406(4) -0.0305(5) 0.0327(14) Uani 1 1 d . . . . .
H7 H 1.0930 0.8570 -0.0637 0.039 Uiso 1 1 calc R . . . .
C8 C 1.0120(6) 0.7904(4) 0.0801(6) 0.0308(14) Uani 1 1 d . . . . .
H8 H 1.0940 0.7744 0.1205 0.037 Uiso 1 1 calc R . . . .
C9 C 0.8936(5) 0.7647(4) 0.1294(5) 0.0249(12) Uani 1 1 d . . . . .
H9 H 0.8966 0.7321 0.2035 0.030 Uiso 1 1 calc R . . . .
C10 C 0.7661(5) 0.7865(4) 0.0704(5) 0.0204(12) Uani 1 1 d . . . . .
C11 C 0.7019(5) 0.5562(4) 0.2542(5) 0.0205(12) Uani 1 1 d . . . . .
C12 C 0.7272(5) 0.5000(4) 0.3608(6) 0.0315(14) Uani 1 1 d . . . . .
H12 H 0.7095 0.5353 0.4335 0.038 Uiso 1 1 calc R . . . .
C13 C 0.7791(6) 0.3909(5) 0.3560(6) 0.0408(16) Uani 1 1 d . . . . .
H13 H 0.7962 0.3532 0.4263 0.049 Uiso 1 1 calc R . . . .
C14 C 0.8057(6) 0.3375(5) 0.2492(6) 0.0394(17) Uani 1 1 d . . . . .
H14 H 0.8410 0.2645 0.2477 0.047 Uiso 1 1 calc R . . . .
C15 C 0.7802(5) 0.3920(4) 0.1451(6) 0.0346(15) Uani 1 1 d . . . . .
H15 H 0.7990 0.3565 0.0729 0.042 Uiso 1 1 calc R . . . .
C16 C 0.7261(5) 0.5002(4) 0.1473(5) 0.0240(12) Uani 1 1 d . . . . .
H16 H 0.7060 0.5353 0.0758 0.029 Uiso 1 1 calc R . . . .
C17 C 0.4433(5) 0.6327(4) 0.2588(5) 0.0217(12) Uani 1 1 d . U . . .
C18 C 0.3894(5) 0.5192(5) 0.1959(6) 0.0356(15) Uani 1 1 d . . . . .
H18 H 0.4456 0.4765 0.1551 0.043 Uiso 1 1 calc R . . . .
C19 C 0.2517(6) 0.4693(5) 0.1939(6) 0.0443(18) Uani 1 1 d . . . . .
H19 H 0.2166 0.3928 0.1526 0.053 Uiso 1 1 calc R . . . .
C20 C 0.1671(5) 0.5321(5) 0.2525(6) 0.0384(16) Uani 1 1 d . . . . .
H20 H 0.0750 0.4984 0.2510 0.046 Uiso 1 1 calc R . . . .
C21 C 0.2194(5) 0.6445(5) 0.3131(6) 0.0349(15) Uani 1 1 d . . . . .
H21 H 0.1621 0.6876 0.3522 0.042 Uiso 1 1 calc R . . . .
C22 C 0.3568(5) 0.6949(5) 0.3170(5) 0.0300(14) Uani 1 1 d . . . . .
H22 H 0.3910 0.7712 0.3591 0.036 Uiso 1 1 calc R . . . .
C23 C 0.6128(5) 0.7612(5) 0.5383(5) 0.0280(13) Uani 1 1 d . . . . .
C24 C 0.7908(5) 0.9869(5) 0.5643(5) 0.0280(13) Uani 1 1 d . U . . .
C25 C 0.8356(5) 0.9611(5) 0.3255(5) 0.0266(13) Uani 1 1 d . . . . .
Br1 Br 0.5501(2) 0.9980(2) 0.3489(2) 0.0295(6) Uani 0.496(3) 1 d . . P A 1
O5 O 0.971(2) 0.731(2) 0.513(2) 0.056(8) Uani 0.496(3) 1 d D . P A 1
C27 C 0.8813(15) 0.7783(15) 0.479(2) 0.028(5) Uani 0.496(3) 1 d D . P A 1
Br2 Br 0.9328(3) 0.7510(3) 0.4967(3) 0.0306(7) Uani 0.504(3) 1 d . . P A 2
O4 O 0.4968(13) 1.0042(14) 0.3448(17) 0.049(5) Uani 0.504(3) 1 d D . P A 2
C26 C 0.5771(10) 0.9464(11) 0.3772(12) 0.0295(6) Uani 0.504(3) 1 d D . P A 2

loop_
_atom_site_aniso_label
_atom_site_aniso_U_11
_atom_site_aniso_U_22
_atom_site_aniso_U_33
_atom_site_aniso_U_23
_atom_site_aniso_U_13
_atom_site_aniso_U_12
Re1 0.01751(12) 0.02061(12) 0.01743(13) 0.00306(8) 0.00227(8) 0.00584(8)
P1 0.0174(7) 0.0204(7) 0.0199(8) 0.0031(5) 0.0017(6) 0.0050(5)
O1 0.059(3) 0.057(3) 0.036(3) 0.013(2) 0.028(2) -0.007(2)
O2 0.043(2) 0.044(2) 0.035(3) -0.011(2) -0.004(2) 0.0086(19)
O3 0.048(3) 0.030(2) 0.044(3) 0.005(2) 0.024(2) 0.0036(19)
C1 0.024(3) 0.016(3) 0.025(3) 0.004(2) 0.004(2) 0.005(2)
C2 0.030(3) 0.027(3) 0.029(4) 0.004(2) 0.000(3) 0.004(2)
C3 0.037(3) 0.039(3) 0.032(4) 0.012(3) -0.006(3) 0.011(3)
C4 0.052(4) 0.037(3) 0.017(3) 0.012(2) 0.006(3) 0.008(3)
C5 0.030(3) 0.018(3) 0.017(3) 0.004(2) 0.004(2) 0.003(2)
C6 0.047(4) 0.025(3) 0.023(4) 0.004(2) 0.011(3) 0.002(3)
C7 0.044(4) 0.029(3) 0.030(4) 0.008(3) 0.020(3) 0.006(3)
C8 0.030(3) 0.028(3) 0.036(4) 0.001(3) 0.007(3) 0.008(2)
C9 0.028(3) 0.025(3) 0.021(3) 0.001(2) 0.005(2) 0.002(2)
C10 0.027(3) 0.016(3) 0.019(3) 0.000(2) 0.004(2) 0.006(2)
C11 0.019(3) 0.017(3) 0.026(3) 0.005(2) 0.003(2) 0.006(2)
C12 0.033(3) 0.033(3) 0.033(4) 0.012(3) 0.010(3) 0.011(2)
C13 0.047(4) 0.046(4) 0.038(4) 0.021(3) 0.007(3) 0.027(3)
C14 0.035(3) 0.025(3) 0.061(5) 0.006(3) 0.003(3) 0.013(3)
C15 0.034(3) 0.024(3) 0.049(5) -0.002(3) 0.018(3) 0.006(2)
C16 0.024(3) 0.024(3) 0.025(3) 0.003(2) 0.001(2) 0.005(2)
C17 0.022(2) 0.023(2) 0.020(3) 0.006(2) 0.003(2) 0.003(2)
C18 0.030(3) 0.032(3) 0.045(4) -0.001(3) 0.014(3) 0.003(3)
C19 0.028(3) 0.033(3) 0.069(5) -0.007(3) 0.010(3) -0.004(3)
C20 0.018(3) 0.047(4) 0.050(5) 0.015(3) 0.006(3) -0.001(3)
C21 0.023(3) 0.044(4) 0.039(4) 0.003(3) 0.007(3) 0.007(3)
C22 0.028(3) 0.027(3) 0.032(4) -0.007(2) 0.004(3) 0.002(2)
C23 0.028(3) 0.033(3) 0.021(4) -0.008(3) 0.001(3) 0.005(2)
C24 0.031(3) 0.028(3) 0.024(3) 0.003(2) 0.000(2) 0.007(2)
C25 0.019(3) 0.033(3) 0.029(4) -0.002(3) 0.003(3) 0.011(2)
Br1 0.0309(13) 0.0305(9) 0.0302(9) 0.0065(6) 0.0019(9) 0.0145(8)
O5 0.039(13) 0.056(10) 0.077(13) 0.014(7) 0.002(9) 0.018(7)
C27 0.031(12) 0.010(7) 0.041(10) 0.007(6) -0.008(9) 0.008(6)
Br2 0.0238(19) 0.0340(15) 0.0350(13) 0.0052(10) -0.0021(12) 0.0123(11)
O4 0.042(10) 0.059(8) 0.047(8) 0.005(5) -0.001(8) 0.021(7)
C26 0.0309(13) 0.0305(9) 0.0302(9) 0.0065(6) 0.0019(9) 0.0145(8)

loop_
_atom_type_symbol
_atom_type_description
_atom_type_scat_dispersion_real
_atom_type_scat_dispersion_imag
_atom_type_scat_source
C C 0.0033 0.0016 'International Tables Vol C Tables 4.2.6.8 and 6.1.1.4'
H H 0.0000 0.0000 'International Tables Vol C Tables 4.2.6.8 and 6.1.1.4'
Br Br -0.2901 2.4595 'International Tables Vol C Tables 4.2.6.8 and 6.1.1.4'
O O 0.0106 0.0060 'International Tables Vol C Tables 4.2.6.8 and 6.1.1.4'
P P 0.1023 0.0942 'International Tables Vol C Tables 4.2.6.8 and 6.1.1.4'
Re Re -1.0185 7.2310 'International Tables Vol C Tables 4.2.6.8 and 6.1.1.4'

loop_
_geom_angle_atom_site_label_1
_geom_angle_atom_site_label_2
_geom_angle_atom_site_label_3
_geom_angle
P1 Re1 Br1 90.46(6)
P1 Re1 Br2 93.19(6)
C23 Re1 P1 88.31(14)
C23 Re1 Br1 100.10(16)
C23 Re1 Br2 89.97(17)
C24 Re1 P1 176.40(16)
C24 Re1 C23 89.3(2)
C24 Re1 C25 89.0(2)
C24 Re1 Br1 87.34(16)
C24 Re1 Br2 89.47(16)
C25 Re1 P1 93.36(15)
C25 Re1 C23 178.0(2)
C25 Re1 Br1 78.85(15)
C25 Re1 Br2 90.98(16)
C27 Re1 P1 93.1(6)
C27 Re1 C23 90.3(7)
C27 Re1 C24 89.6(6)
C27 Re1 C25 90.7(7)
C27 Re1 Br1 169.1(6)
C26 Re1 P1 88.0(4)
C26 Re1 C23 92.9(4)
C26 Re1 C24 89.5(4)
C26 Re1 C25 86.2(4)
C26 Re1 Br2 177.0(4)
C1 P1 Re1 110.94(14)
C1 P1 C17 105.1(2)
C11 P1 Re1 117.94(17)
C11 P1 C1 105.4(2)
C11 P1 C17 101.2(2)
C17 P1 Re1 115.01(17)
C2 C1 P1 117.9(4)
C2 C1 C10 119.8(5)
C10 C1 P1 122.0(4)
C1 C2 H2 119.5
C1 C2 C3 121.1(5)
C3 C2 H2 119.5
C2 C3 H3 120.2
C4 C3 C2 119.7(5)
C4 C3 H3 120.2
C3 C4 H4 119.2
C3 C4 C5 121.7(6)
C5 C4 H4 119.2
C4 C5 C6 121.1(5)
C4 C5 C10 119.2(5)
C6 C5 C10 119.7(5)
C5 C6 H6 119.7
C7 C6 C5 120.7(6)
C7 C6 H6 119.7
C6 C7 H7 120.1
C6 C7 C8 119.8(5)
C8 C7 H7 120.1
C7 C8 H8 119.6
C9 C8 C7 120.9(5)
C9 C8 H8 119.6
C8 C9 H9 119.3
C8 C9 C10 121.5(5)
C10 C9 H9 119.3
C5 C10 C1 118.5(4)
C9 C10 C1 124.1(5)
C9 C10 C5 117.5(5)
C12 C11 P1 118.1(4)
C16 C11 P1 122.5(4)
C16 C11 C12 119.2(4)
C11 C12 H12 120.5
C13 C12 C11 118.9(6)
C13 C12 H12 120.5
C12 C13 H13 119.4
C14 C13 C12 121.3(6)
C14 C13 H13 119.4
C13 C14 H14 120.1
C15 C14 C13 119.8(5)
C15 C14 H14 120.1
C14 C15 H15 120.0
C14 C15 C16 120.0(6)
C16 C15 H15 120.0
C11 C16 C15 120.7(5)
C11 C16 H16 119.6
C15 C16 H16 119.6
C18 C17 P1 119.5(4)
C22 C17 P1 121.9(4)
C22 C17 C18 118.6(4)
C17 C18 H18 119.9
C17 C18 C19 120.2(5)
C19 C18 H18 119.9
C18 C19 H19 119.8
C20 C19 C18 120.5(5)
C20 C19 H19 119.8
C19 C20 H20 120.3
C21 C20 C19 119.5(5)
C21 C20 H20 120.3
C20 C21 H21 119.6
C20 C21 C22 120.7(5)
C22 C21 H21 119.6
C17 C22 C21 120.5(5)
C17 C22 H22 119.8
C21 C22 H22 119.8
O1 C23 Re1 177.1(5)
O2 C24 Re1 178.1(5)
O3 C25 Re1 175.3(5)
O5 C27 Re1 177(3)
O4 C26 Re1 175.3(14)

loop_
_geom_bond_atom_site_label_1
_geom_bond_atom_site_label_2
_geom_bond_distance
Re1 P1 2.5016(12)
Re1 C23 2.016(6)
Re1 C24 1.968(5)
Re1 C25 1.997(6)
Re1 Br1 2.620(2)
Re1 C27 1.952(8)
Re1 Br2 2.602(3)
Re1 C26 1.939(7)
P1 C1 1.832(6)
P1 C11 1.829(5)
P1 C17 1.842(5)
O1 C23 1.120(7)
O2 C24 1.132(6)
O3 C25 1.129(6)
C1 C2 1.378(7)
C1 C10 1.431(7)
C2 H2 0.9300
C2 C3 1.417(8)
C3 H3 0.9300
C3 C4 1.349(8)
C4 H4 0.9300
C4 C5 1.415(7)
C5 C6 1.417(7)
C5 C10 1.421(7)
C6 H6 0.9300
C6 C7 1.368(7)
C7 H7 0.9300
C7 C8 1.398(8)
C8 H8 0.9300
C8 C9 1.363(7)
C9 H9 0.9300
C9 C10 1.418(7)
C11 C12 1.402(7)
C11 C16 1.378(7)
C12 H12 0.9300
C12 C13 1.387(7)
C13 H13 0.9300
C13 C14 1.375(9)
C14 H14 0.9300
C14 C15 1.368(9)
C15 H15 0.9300
C15 C16 1.389(7)
C16 H16 0.9300
C17 C18 1.389(7)
C17 C22 1.382(7)
C18 H18 0.9300
C18 C19 1.390(7)
C19 H19 0.9300
C19 C20 1.372(8)
C20 H20 0.9300
C20 C21 1.367(7)
C21 H21 0.9300
C21 C22 1.385(7)
C22 H22 0.9300
O5 C27 1.142(9)
O4 C26 1.140(9)

loop_
_geom_torsion_atom_site_label_1
_geom_torsion_atom_site_label_2
_geom_torsion_atom_site_label_3
_geom_torsion_atom_site_label_4
_geom_torsion
Re1 P1 C1 C2 -102.6(3)
Re1 P1 C1 C10 70.7(4)
Re1 P1 C11 C12 45.8(4)
Re1 P1 C11 C16 -138.5(4)
Re1 P1 C17 C18 -160.0(4)
Re1 P1 C17 C22 20.4(5)
P1 C1 C2 C3 174.4(4)
P1 C1 C10 C5 -175.8(3)
P1 C1 C10 C9 4.8(6)
P1 C11 C12 C13 177.4(4)
P1 C11 C16 C15 -178.3(4)
P1 C17 C18 C19 179.3(5)
P1 C17 C22 C21 -180.0(5)
C1 P1 C11 C12 170.2(4)
C1 P1 C11 C16 -14.1(5)
C1 P1 C17 C18 77.7(5)
C1 P1 C17 C22 -101.9(5)
C1 C2 C3 C4 0.4(8)
C2 C1 C10 C5 -2.6(6)
C2 C1 C10 C9 178.0(4)
C2 C3 C4 C5 0.1(8)
C3 C4 C5 C6 178.2(5)
C3 C4 C5 C10 -1.8(7)
C4 C5 C6 C7 178.7(4)
C4 C5 C10 C1 3.1(6)
C4 C5 C10 C9 -177.5(4)
C5 C6 C7 C8 -0.3(7)
C6 C5 C10 C1 -177.0(4)
C6 C5 C10 C9 2.5(6)
C6 C7 C8 C9 0.7(7)
C7 C8 C9 C10 0.7(7)
C8 C9 C10 C1 177.2(4)
C8 C9 C10 C5 -2.2(6)
C10 C1 C2 C3 0.9(7)
C10 C5 C6 C7 -1.3(7)
C11 P1 C1 C2 128.6(4)
C11 P1 C1 C10 -58.0(4)
C11 P1 C17 C18 -31.7(5)
C11 P1 C17 C22 148.7(5)
C11 C12 C13 C14 -0.1(9)
C12 C11 C16 C15 -2.6(7)
C12 C13 C14 C15 -0.3(9)
C13 C14 C15 C16 -0.7(8)
C14 C15 C16 C11 2.2(8)
C16 C11 C12 C13 1.6(8)
C17 P1 C1 C2 22.2(4)
C17 P1 C1 C10 -164.4(4)
C17 P1 C11 C12 -80.6(4)
C17 P1 C11 C16 95.1(4)
C17 C18 C19 C20 0.9(10)
C18 C17 C22 C21 0.4(9)
C18 C19 C20 C21 0.0(10)
C19 C20 C21 C22 -0.6(10)
C20 C21 C22 C17 0.4(9)
C22 C17 C18 C19 -1.1(9)
